data_4120119
loop_
_publ_author_name
'Shou-Tian Zheng'
'Xiang Zhao'
'Samuel Lau'
'Addis Fuhr'
'Pingyun Feng'
'Xianhui Bu'

_publ_section_title
;
 Entrapment of Metal Clusters in Metal-Organic Framework Channels by
 Extended Hooks Anchored at Open Metal Sites
;
_journal_name_full 'Journal of the American Chemical Society'
_journal_page_first 10270
_journal_page_last 10273
_journal_paper_doi 10.1021/ja4044642
_journal_volume 135
_journal_year 2013
_chemical_formula_sum 'C42 H24 In3 N0 O16'
_chemical_formula_weight 1129.07
_chemical_name_systematic
; 
 ? 
;
_space_group_IT_number 163
_symmetry_cell_setting hexagonal
_symmetry_space_group_name_Hall '-P 3 2c'
_symmetry_space_group_name_H-M 'P -3 1 c'
_atom_sites_solution_hydrogens geom
_atom_sites_solution_primary direct
_atom_sites_solution_secondary difmap
_audit_creation_method SHELXL-97
_cell_angle_alpha 90.00
_cell_angle_beta 90.00
_cell_angle_gamma 120.00
_cell_formula_units_Z 2
_cell_length_a 20.8131(10)
_cell_length_b 20.8131(10)
_cell_length_c 23.185(2)
_cell_measurement_temperature 296(2)
_cell_volume 8697.8(10)
_computing_structure_refinement 'SHELXL-97 (Sheldrick, 1997)'
_computing_structure_solution 'SHELXS-97 (Sheldrick, 1990)'
_diffrn_ambient_temperature 296(2)
_diffrn_measured_fraction_theta_full 0.998
_diffrn_measured_fraction_theta_max 0.998
_diffrn_radiation_monochromator graphite
_diffrn_radiation_source 'fine-focus sealed tube'
_diffrn_radiation_type MoK\a
_diffrn_radiation_wavelength 0.71073
_diffrn_reflns_av_R_equivalents 0.0691
_diffrn_reflns_av_sigmaI/netI 0.0526
_diffrn_reflns_limit_h_max 21
_diffrn_reflns_limit_h_min -22
_diffrn_reflns_limit_k_max 22
_diffrn_reflns_limit_k_min -22
_diffrn_reflns_limit_l_max 17
_diffrn_reflns_limit_l_min -24
_diffrn_reflns_number 28067
_diffrn_reflns_theta_full 22.50
_diffrn_reflns_theta_max 22.50
_diffrn_reflns_theta_min 1.13
_exptl_absorpt_coefficient_mu 0.412
_exptl_crystal_density_diffrn 0.431
_exptl_crystal_F_000 1102
_refine_diff_density_max 0.433
_refine_diff_density_min -1.021
_refine_diff_density_rms 0.040
_refine_ls_extinction_method none
_refine_ls_goodness_of_fit_ref 0.883
_refine_ls_hydrogen_treatment mixed
_refine_ls_matrix_type full
_refine_ls_number_parameters 94
_refine_ls_number_reflns 3810
_refine_ls_number_restraints 0
_refine_ls_restrained_S_all 0.883
_refine_ls_R_factor_all 0.0481
_refine_ls_R_factor_gt 0.0296
_refine_ls_shift/su_max 0.016
_refine_ls_shift/su_mean 0.003
_refine_ls_structure_factor_coef Fsqd
_refine_ls_weighting_details 'calc w=1/[\s^2^(Fo^2^)+(0.0365P)^2^+0.0000P] where P=(Fo^2^+2Fc^2^)/3'
_refine_ls_weighting_scheme calc
_refine_ls_wR_factor_gt 0.0659
_refine_ls_wR_factor_ref 0.0682
_reflns_number_gt 2805
_reflns_number_total 3810
_reflns_threshold_expression >2sigma(I)
_cod_data_source_file ja4044642_si_002_2.cif
_cod_data_source_block CPM-30
_cod_original_cell_volume 8697.9(10)
_cod_database_code 4120119

loop_
_symmetry_equiv_pos_as_xyz
'x, y, z'
'-y, x-y, z'
'-x+y, -x, z'
'-y, -x, -z+1/2'
'-x+y, y, -z+1/2'
'x, x-y, -z+1/2'
'-x, -y, -z'
'y, -x+y, -z'
'x-y, x, -z'
'y, x, z-1/2'
'x-y, -y, z-1/2'
'-x, -x+y, z-1/2'

loop_
_atom_site_label
_atom_site_type_symbol
_atom_site_fract_x
_atom_site_fract_y
_atom_site_fract_z
_atom_site_U_iso_or_equiv
_atom_site_adp_type
_atom_site_occupancy
_atom_site_symmetry_multiplicity
_atom_site_calc_flag
_atom_site_refinement_flags
In1 In 0.723076(7) 0.276924(7) 0.7500 0.03994(11) Uani 1 2 d S
O1 O 0.6667 0.3333 0.7500 0.0381(11) Uani 1 6 d S
O2 O 0.79935(11) 0.45360(11) 0.68419(8) 0.0678(6) Uani 1 1 d .
O3 O 0.79948(11) 0.34574(13) 0.68415(8) 0.0684(6) Uani 1 1 d .
C1 C 0.9489(3) 0.4177(2) 0.54826(18) 0.139(2) Uani 1 1 d .
H1A H 0.9661 0.3875 0.5336 0.167 Uiso 1 1 calc R
C2 C 0.9482(3) 0.5306(2) 0.54820(18) 0.136(2) Uani 1 1 d .
H2A H 0.9648 0.5778 0.5334 0.164 Uiso 1 1 calc R
C3 C 0.8986(2) 0.5048(2) 0.59356(16) 0.1230(17) Uani 1 1 d .
H3A H 0.8814 0.5348 0.6086 0.148 Uiso 1 1 calc R
C4 C 0.8991(2) 0.3934(2) 0.59338(16) 0.1203(17) Uani 1 1 d .
H4A H 0.8818 0.3461 0.6083 0.144 Uiso 1 1 calc R
C5 C 0.9728(2) 0.4862(2) 0.52510(13) 0.0895(12) Uani 1 1 d .
C6 C 0.87496(18) 0.4377(2) 0.61635(12) 0.0708(10) Uani 1 1 d .
C7 C 0.81855(17) 0.4094(2) 0.66577(12) 0.0590(9) Uani 1 1 d .
O1W O 0.78264(8) 0.21736(8) 0.7500 0.0911(10) Uani 1 2 d S

loop_
_atom_site_aniso_label
_atom_site_aniso_U_11
_atom_site_aniso_U_22
_atom_site_aniso_U_33
_atom_site_aniso_U_23
_atom_site_aniso_U_13
_atom_site_aniso_U_12
In1 0.04590(16) 0.04590(16) 0.02778(15) -0.00001(11) -0.00001(11) 0.02277(16)
O1 0.0403(17) 0.0403(17) 0.034(2) 0.000 0.000 0.0202(8)
O2 0.0747(16) 0.0676(16) 0.0594(13) 0.0105(11) 0.0348(11) 0.0343(14)
O3 0.0796(16) 0.0768(17) 0.0576(13) 0.0254(12) 0.0354(11) 0.0458(14)
C1 0.208(5) 0.105(4) 0.134(4) 0.066(3) 0.128(4) 0.100(4)
C2 0.199(5) 0.114(4) 0.135(4) 0.068(3) 0.125(4) 0.107(4)
C3 0.168(4) 0.095(3) 0.129(3) 0.057(3) 0.116(3) 0.082(3)
C4 0.165(4) 0.095(3) 0.129(3) 0.060(3) 0.110(3) 0.086(3)
C5 0.101(3) 0.099(3) 0.074(2) 0.030(2) 0.055(2) 0.054(3)
C6 0.075(2) 0.079(3) 0.0560(19) 0.0169(19) 0.0371(18) 0.037(2)
C7 0.050(2) 0.081(3) 0.0381(18) 0.0093(18) 0.0153(15) 0.027(2)
O1W 0.0877(19) 0.0877(19) 0.116(3) -0.0006(18) -0.0006(18) 0.057(2)

loop_
_atom_type_symbol
_atom_type_description
_atom_type_scat_dispersion_real
_atom_type_scat_dispersion_imag
_atom_type_scat_source
C C 0.0033 0.0016 'International Tables Vol C Tables 4.2.6.8 and 6.1.1.4'
H H 0.0000 0.0000 'International Tables Vol C Tables 4.2.6.8 and 6.1.1.4'
N N 0.0061 0.0033 'International Tables Vol C Tables 4.2.6.8 and 6.1.1.4'
O O 0.0106 0.0060 'International Tables Vol C Tables 4.2.6.8 and 6.1.1.4'
In In -0.7276 1.3100 'International Tables Vol C Tables 4.2.6.8 and 6.1.1.4'

loop_
_geom_angle_atom_site_label_1
_geom_angle_atom_site_label_2
_geom_angle_atom_site_label_3
_geom_angle
_geom_angle_site_symmetry_1
_geom_angle_site_symmetry_3
O1 In1 O1W 180.0 . .
O1 In1 O2 93.58(6) . 6_556
O1W In1 O2 86.42(6) . 6_556
O1 In1 O2 93.58(6) . 3_665
O1W In1 O2 86.42(6) . 3_665
O2 In1 O2 172.84(11) 6_556 3_665
O1 In1 O3 93.64(6) . .
O1W In1 O3 86.36(6) . .
O2 In1 O3 90.36(8) 6_556 .
O2 In1 O3 89.19(8) 3_665 .
O1 In1 O3 93.64(6) . 4_666
O1W In1 O3 86.36(6) . 4_666
O2 In1 O3 89.19(8) 6_556 4_666
O2 In1 O3 90.36(8) 3_665 4_666
O3 In1 O3 172.71(11) . 4_666
In1 O1 In1 120.0 . 2_655
In1 O1 In1 120.0 . 3_665
In1 O1 In1 120.0 2_655 3_665
C7 O2 In1 133.4(2) . 2_655
C7 O3 In1 133.1(2) . .
C5 C1 C4 119.8(4) . .
C5 C2 C3 119.6(4) . .
C6 C3 C2 121.4(3) . .
C6 C4 C1 120.9(3) . .
C1 C5 C2 119.1(3) . .
C1 C5 C5 120.7(5) . 7_766
C2 C5 C5 120.2(5) . 7_766
C3 C6 C4 119.0(3) . .
C3 C6 C7 120.7(3) . .
C4 C6 C7 120.2(3) . .
O2 C7 O3 127.9(3) . .
O2 C7 C6 116.0(3) . .
O3 C7 C6 116.0(3) . .

loop_
_geom_bond_atom_site_label_1
_geom_bond_atom_site_label_2
_geom_bond_distance
_geom_bond_site_symmetry_2
In1 O1 2.0335(3) .
In1 O1W 2.147(3) .
In1 O2 2.1509(19) 6_556
In1 O2 2.1509(19) 3_665
In1 O3 2.1526(19) .
In1 O3 2.1526(19) 4_666
O1 In1 2.0335(3) 2_655
O1 In1 2.0335(3) 3_665
O2 C7 1.248(4) .
O2 In1 2.1509(19) 2_655
O3 C7 1.252(4) .
C1 C5 1.362(5) .
C1 C4 1.378(4) .
C2 C5 1.370(5) .
C2 C3 1.380(4) .
C3 C6 1.335(4) .
C4 C6 1.360(4) .
C5 C5 1.522(6) 7_766
C6 C7 1.532(4) .
